data_7226554
loop_
_publ_author_name
'Zhulanov, Vladimir E.'
'Dmitriev, Maksim V.'
'Maslivets, Andrey N.'
'Rubin, Michael'

_publ_section_title
;
 New method for in-situ generation of enolate-iminium 1,4-dipoles for
 [4+2] and [4+1] dipolar heterocycloaddition reactions
;
_journal_name_full 'RSC Adv.'
_journal_paper_doi 10.1039/C6RA21981K
_journal_year 2016
_chemical_formula_moiety 'C32 H23 Br N2 O5'
_chemical_formula_sum 'C32 H23 Br N2 O5'
_chemical_formula_weight 595.43
_chemical_name_systematic
;
 ?
;
_space_group_IT_number 14
_symmetry_cell_setting monoclinic
_symmetry_space_group_name_Hall '-P 2ybc'
_symmetry_space_group_name_H-M 'P 1 21/c 1'
_atom_sites_solution_hydrogens geom
_atom_sites_solution_primary direct
_atom_sites_solution_secondary difmap
_audit_creation_method SHELXL-97
_audit_update_record
;
2016-03-02 deposited with the CCDC.
2016-09-12 downloaded from the CCDC.
;
_cell_angle_alpha 90.00
_cell_angle_beta 91.318(17)
_cell_angle_gamma 90.00
_cell_formula_units_Z 4
_cell_length_a 11.941(3)
_cell_length_b 18.538(3)
_cell_length_c 12.5422(17)
_cell_measurement_reflns_used 5315
_cell_measurement_temperature 293(2)
_cell_measurement_theta_max 25.4590
_cell_measurement_theta_min 3.0990
_cell_volume 2775.6(9)
_computing_cell_refinement
;
CrysAlisPro, Agilent Technologies,
Version 1.171.37.33 (release 27-03-2014 CrysAlis171 .NET)
(compiled Mar 27 2014,17:12:48)
;
_computing_data_collection
;
CrysAlisPro, Agilent Technologies,
Version 1.171.37.33 (release 27-03-2014 CrysAlis171 .NET)
(compiled Mar 27 2014,17:12:48)
;
_computing_data_reduction
;
CrysAlisPro, Agilent Technologies,
Version 1.171.37.33 (release 27-03-2014 CrysAlis171 .NET)
(compiled Mar 27 2014,17:12:48)
;
_computing_structure_refinement 'SHELXL-97 (Sheldrick, 2008)'
_computing_structure_solution 'SHELXS-97 (Sheldrick, 2008)'
_diffrn_ambient_temperature 293(2)
_diffrn_measured_fraction_theta_full 0.999
_diffrn_measured_fraction_theta_max 0.882
_diffrn_measurement_device_type 'New Xcalibur, Ruby'
_diffrn_measurement_method '\w scans'
_diffrn_radiation_monochromator graphite
_diffrn_radiation_source 'fine-focus sealed tube'
_diffrn_radiation_type MoK\a
_diffrn_radiation_wavelength 0.71073
_diffrn_reflns_av_R_equivalents 0.0386
_diffrn_reflns_av_sigmaI/netI 0.0421
_diffrn_reflns_limit_h_max 15
_diffrn_reflns_limit_h_min -15
_diffrn_reflns_limit_k_max 22
_diffrn_reflns_limit_k_min -24
_diffrn_reflns_limit_l_max 16
_diffrn_reflns_limit_l_min -16
_diffrn_reflns_number 22197
_diffrn_reflns_theta_full 26.00
_diffrn_reflns_theta_max 29.41
_diffrn_reflns_theta_min 3.20
_exptl_absorpt_coefficient_mu 1.525
_exptl_absorpt_correction_T_max 1.00000
_exptl_absorpt_correction_T_min 0.65391
_exptl_absorpt_correction_type multi-scan
_exptl_absorpt_process_details
;
CrysAlisPro, Agilent Technologies,
Version 1.171.37.33 (release 27-03-2014 CrysAlis171 .NET)
(compiled Mar 27 2014,17:12:48)
Empirical absorption correction using spherical harmonics,
 implemented in SCALE3 ABSPACK scaling algorithm.
;
_exptl_crystal_colour colourless
_exptl_crystal_density_diffrn 1.425
_exptl_crystal_density_method 'not measured'
_exptl_crystal_description prism
_exptl_crystal_F_000 1216
_exptl_crystal_size_max 0.40
_exptl_crystal_size_mid 0.30
_exptl_crystal_size_min 0.25
_refine_diff_density_max 0.726
_refine_diff_density_min -1.186
_refine_diff_density_rms 0.064
_refine_ls_extinction_coef 0.0054(11)
_refine_ls_extinction_expression Fc^*^=kFc[1+0.001xFc^2^\l^3^/sin(2\q)]^-1/4^
_refine_ls_extinction_method SHELXL
_refine_ls_goodness_of_fit_ref 1.112
_refine_ls_hydrogen_treatment constr
_refine_ls_matrix_type full
_refine_ls_number_parameters 363
_refine_ls_number_reflns 6761
_refine_ls_number_restraints 0
_refine_ls_restrained_S_all 1.112
_refine_ls_R_factor_all 0.1113
_refine_ls_R_factor_gt 0.0617
_refine_ls_shift/su_max 0.001
_refine_ls_shift/su_mean 0.000
_refine_ls_structure_factor_coef Fsqd
_refine_ls_weighting_details 'calc w=1/[\s^2^(Fo^2^)+(0.0977P)^2^+0.2927P] where P=(Fo^2^+2Fc^2^)/3'
_refine_ls_weighting_scheme calc
_refine_ls_wR_factor_gt 0.1737
_refine_ls_wR_factor_ref 0.2028
_reflns_number_gt 3861
_reflns_number_total 6761
_reflns_threshold_expression >2\s(I)
_cod_data_source_file c6ra21981k2.cif
_cod_data_source_block md321
_cod_original_cell_volume 2775.7(8)
_cod_database_code 7226554

loop_
_symmetry_equiv_pos_as_xyz
'x, y, z'
'-x, y+1/2, -z+1/2'
'-x, -y, -z'
'x, -y-1/2, z-1/2'

loop_
_atom_site_label
_atom_site_type_symbol
_atom_site_fract_x
_atom_site_fract_y
_atom_site_fract_z
_atom_site_U_iso_or_equiv
_atom_site_adp_type
_atom_site_occupancy
_atom_site_symmetry_multiplicity
_atom_site_calc_flag
_atom_site_refinement_flags
Br1 Br -0.04600(5) 0.66684(2) -0.35928(3) 0.1050(3) Uani 1 1 d .
O2 O 0.14305(15) 0.62733(9) 0.14932(14) 0.0424(4) Uani 1 1 d .
O3 O 0.18791(17) 0.51414(10) 0.08410(16) 0.0535(5) Uani 1 1 d .
N2 N 0.22148(19) 0.54466(12) 0.26352(18) 0.0458(5) Uani 1 1 d .
N1 N 0.2834(2) 0.52346(13) 0.35059(19) 0.0520(6) Uani 1 1 d .
O5 O 0.5159(2) 0.41861(15) 0.3455(2) 0.0736(7) Uani 1 1 d .
C27 C 0.2203(2) 0.67123(13) 0.3136(2) 0.0453(7) Uani 1 1 d .
C21 C 0.0381(2) 0.59930(14) 0.3064(2) 0.0453(6) Uani 1 1 d .
C9 C 0.2396(2) 0.50231(14) 0.1781(2) 0.0467(7) Uani 1 1 d .
O1 O 0.3631(2) 0.32833(13) 0.2040(3) 0.0870(9) Uani 1 1 d .
C32 C 0.1905(3) 0.69980(17) 0.4107(3) 0.0577(8) Uani 1 1 d .
H32 H 0.1274 0.6825 0.4444 0.069 Uiso 1 1 calc R
C20 C 0.1538(2) 0.61080(14) 0.2618(2) 0.0429(6) Uani 1 1 d .
C14 C 0.0700(2) 0.59252(14) -0.0207(2) 0.0451(6) Uani 1 1 d .
C26 C -0.0394(3) 0.65391(18) 0.2907(3) 0.0631(9) Uani 1 1 d .
H26 H -0.0195 0.6954 0.2539 0.076 Uiso 1 1 calc R
C15 C 0.1346(3) 0.57828(19) -0.1066(3) 0.0642(9) Uani 1 1 d .
H15 H 0.2007 0.5522 -0.0974 0.077 Uiso 1 1 calc R
C13 C 0.1017(2) 0.56836(13) 0.0895(2) 0.0434(6) Uani 1 1 d .
H13 H 0.0360 0.5482 0.1241 0.052 Uiso 1 1 calc R
C11 C 0.4218(3) 0.43282(18) 0.3934(3) 0.0627(9) Uani 1 1 d .
C22 C 0.0078(3) 0.53883(18) 0.3606(2) 0.0573(8) Uani 1 1 d .
H22 H 0.0592 0.5018 0.3719 0.069 Uiso 1 1 calc R
C28 C 0.3161(3) 0.69680(18) 0.2660(3) 0.0607(8) Uani 1 1 d .
H28 H 0.3379 0.6779 0.2010 0.073 Uiso 1 1 calc R
C19 C -0.0285(3) 0.63087(17) -0.0354(3) 0.0573(8) Uani 1 1 d .
H19 H -0.0729 0.6407 0.0228 0.069 Uiso 1 1 calc R
C7 C 0.3483(3) 0.38284(18) 0.1527(3) 0.0616(8) Uani 1 1 d .
C10 C 0.3381(3) 0.46596(16) 0.3169(2) 0.0526(7) Uani 1 1 d .
C18 C -0.0613(3) 0.65468(18) -0.1352(3) 0.0656(9) Uani 1 1 d .
H18 H -0.1270 0.6812 -0.1446 0.079 Uiso 1 1 calc R
O4 O 0.4073(2) 0.4234(2) 0.4849(2) 0.1145(13) Uani 1 1 d .
C31 C 0.2540(3) 0.75390(19) 0.4579(3) 0.0712(10) Uani 1 1 d .
H31 H 0.2329 0.7733 0.5227 0.085 Uiso 1 1 calc R
C8 C 0.3156(2) 0.44927(15) 0.2086(3) 0.0514(7) Uani 1 1 d .
C23 C -0.1002(3) 0.5326(2) 0.3990(3) 0.0761(11) Uani 1 1 d .
H23 H -0.1203 0.4910 0.4355 0.091 Uiso 1 1 calc R
C4 C 0.3620(3) 0.3824(2) 0.0357(3) 0.0672(9) Uani 1 1 d .
C30 C 0.3473(3) 0.77881(19) 0.4098(3) 0.0744(10) Uani 1 1 d .
H30 H 0.3894 0.8154 0.4418 0.089 Uiso 1 1 calc R
C5 C 0.3590(4) 0.3162(3) -0.0177(5) 0.0993(16) Uani 1 1 d .
H5 H 0.3443 0.2739 0.0192 0.119 Uiso 1 1 calc R
C17 C 0.0037(3) 0.63889(17) -0.2206(2) 0.0636(9) Uani 1 1 d .
C29 C 0.3794(3) 0.7506(2) 0.3151(3) 0.0786(11) Uani 1 1 d .
H29 H 0.4439 0.7674 0.2833 0.094 Uiso 1 1 calc R
C16 C 0.1022(4) 0.6024(2) -0.2075(3) 0.0756(10) Uani 1 1 d .
H16 H 0.1473 0.5938 -0.2656 0.091 Uiso 1 1 calc R
C25 C -0.1464(3) 0.6472(2) 0.3295(4) 0.0829(12) Uani 1 1 d .
H25 H -0.1983 0.6840 0.3188 0.100 Uiso 1 1 calc R
C24 C -0.1757(3) 0.5855(3) 0.3842(3) 0.0828(12) Uani 1 1 d .
H24 H -0.2475 0.5807 0.4107 0.099 Uiso 1 1 calc R
C3 C 0.3855(3) 0.4439(2) -0.0216(3) 0.0775(11) Uani 1 1 d .
H3 H 0.3865 0.4882 0.0131 0.093 Uiso 1 1 calc R
C12 C 0.6037(4) 0.3860(3) 0.4120(4) 0.0998(15) Uani 1 1 d .
H12A H 0.6291 0.4201 0.4648 0.150 Uiso 1 1 calc R
H12B H 0.6652 0.3723 0.3684 0.150 Uiso 1 1 calc R
H12C H 0.5747 0.3440 0.4467 0.150 Uiso 1 1 calc R
C2 C 0.4076(4) 0.4414(3) -0.1299(4) 0.1039(15) Uani 1 1 d .
H2 H 0.4250 0.4831 -0.1673 0.125 Uiso 1 1 calc R
C1 C 0.4031(5) 0.3752(5) -0.1801(5) 0.132(3) Uani 1 1 d .
H1 H 0.4173 0.3720 -0.2525 0.158 Uiso 1 1 calc R
C6 C 0.3780(5) 0.3146(4) -0.1246(6) 0.127(2) Uani 1 1 d .
H6 H 0.3736 0.2708 -0.1605 0.153 Uiso 1 1 calc R

loop_
_atom_site_aniso_label
_atom_site_aniso_U_11
_atom_site_aniso_U_22
_atom_site_aniso_U_33
_atom_site_aniso_U_23
_atom_site_aniso_U_13
_atom_site_aniso_U_12
Br1 0.1824(6) 0.0788(4) 0.0521(3) 0.00404(16) -0.0329(3) 0.0040(3)
O2 0.0513(11) 0.0366(9) 0.0391(10) -0.0001(7) -0.0033(8) -0.0025(8)
O3 0.0662(13) 0.0446(11) 0.0494(11) -0.0082(8) -0.0083(10) 0.0118(9)
N2 0.0513(14) 0.0419(13) 0.0442(13) 0.0008(9) -0.0031(11) 0.0093(10)
N1 0.0533(15) 0.0554(15) 0.0472(13) 0.0055(11) -0.0028(11) 0.0089(11)
O5 0.0545(14) 0.0996(19) 0.0667(15) 0.0075(12) -0.0005(12) 0.0236(12)
C27 0.0481(16) 0.0407(15) 0.0469(15) -0.0014(11) -0.0039(13) 0.0036(11)
C21 0.0460(16) 0.0461(15) 0.0437(15) -0.0020(11) -0.0006(12) -0.0022(12)
C9 0.0503(17) 0.0410(15) 0.0487(16) -0.0008(11) 0.0001(13) 0.0024(11)
O1 0.099(2) 0.0524(15) 0.109(2) 0.0020(13) -0.0070(17) 0.0267(12)
C32 0.0569(19) 0.0590(19) 0.0571(19) -0.0136(14) 0.0023(15) 0.0044(14)
C20 0.0462(15) 0.0397(14) 0.0427(14) 0.0038(10) -0.0021(12) 0.0040(11)
C14 0.0492(16) 0.0422(15) 0.0437(15) -0.0030(11) -0.0056(13) -0.0066(11)
C26 0.0489(19) 0.0574(19) 0.083(2) 0.0036(16) 0.0017(17) 0.0052(14)
C15 0.067(2) 0.076(2) 0.0492(18) -0.0077(15) -0.0038(16) 0.0068(16)
C13 0.0473(16) 0.0367(14) 0.0460(15) -0.0018(10) -0.0049(12) -0.0008(11)
C11 0.054(2) 0.068(2) 0.066(2) 0.0146(16) 0.0045(17) 0.0132(15)
C22 0.068(2) 0.0592(19) 0.0449(17) 0.0057(12) 0.0004(15) -0.0067(15)
C28 0.063(2) 0.0623(19) 0.0564(19) -0.0072(14) 0.0017(16) -0.0115(15)
C19 0.061(2) 0.0587(19) 0.0525(18) 0.0090(14) -0.0013(15) 0.0016(14)
C7 0.0528(19) 0.0509(19) 0.081(2) -0.0077(16) -0.0051(17) 0.0112(14)
C10 0.0496(17) 0.0492(17) 0.0590(18) 0.0086(13) 0.0037(14) 0.0100(13)
C18 0.074(2) 0.0578(19) 0.065(2) 0.0130(15) -0.0159(19) 0.0005(15)
O4 0.078(2) 0.188(3) 0.078(2) 0.061(2) 0.0183(16) 0.050(2)
C31 0.076(2) 0.065(2) 0.073(2) -0.0295(17) -0.0145(19) 0.0124(18)
C8 0.0460(16) 0.0470(16) 0.0612(19) 0.0030(13) 0.0027(14) 0.0076(12)
C23 0.076(3) 0.102(3) 0.051(2) 0.0102(18) 0.0073(18) -0.032(2)
C4 0.0518(19) 0.072(2) 0.078(2) -0.0230(18) -0.0036(17) 0.0132(16)
C30 0.072(2) 0.057(2) 0.093(3) -0.0155(18) -0.024(2) -0.0056(17)
C5 0.083(3) 0.092(3) 0.121(4) -0.054(3) -0.015(3) 0.018(2)
C17 0.097(3) 0.0484(17) 0.0450(17) 0.0024(13) -0.0153(18) -0.0092(17)
C29 0.067(2) 0.081(3) 0.088(3) -0.003(2) -0.002(2) -0.0238(18)
C16 0.097(3) 0.084(3) 0.0462(19) -0.0093(16) 0.0080(19) -0.004(2)
C25 0.052(2) 0.091(3) 0.106(3) -0.016(2) 0.007(2) 0.0110(19)
C24 0.057(2) 0.127(4) 0.065(2) -0.019(2) 0.0126(19) -0.022(2)
C3 0.058(2) 0.101(3) 0.074(3) -0.021(2) 0.0044(19) 0.0085(19)
C12 0.076(3) 0.134(4) 0.088(3) -0.009(3) -0.019(2) 0.048(3)
C2 0.074(3) 0.162(5) 0.076(3) -0.014(3) 0.015(2) 0.013(3)
C1 0.082(4) 0.226(8) 0.087(4) -0.070(5) -0.017(3) 0.033(5)
C6 0.102(4) 0.156(6) 0.122(5) -0.084(4) -0.021(4) 0.038(4)

loop_
_atom_type_symbol
_atom_type_description
_atom_type_scat_dispersion_real
_atom_type_scat_dispersion_imag
_atom_type_scat_source
C C 0.0033 0.0016 'International Tables Vol C Tables 4.2.6.8 and 6.1.1.4'
H H 0.0000 0.0000 'International Tables Vol C Tables 4.2.6.8 and 6.1.1.4'
N N 0.0061 0.0033 'International Tables Vol C Tables 4.2.6.8 and 6.1.1.4'
O O 0.0106 0.0060 'International Tables Vol C Tables 4.2.6.8 and 6.1.1.4'
Br Br -0.2901 2.4595 'International Tables Vol C Tables 4.2.6.8 and 6.1.1.4'

loop_
_geom_angle_atom_site_label_1
_geom_angle_atom_site_label_2
_geom_angle_atom_site_label_3
_geom_angle
C13 O2 C20 112.16(19)
C9 O3 C13 112.9(2)
C9 N2 N1 112.0(2)
C9 N2 C20 124.9(2)
N1 N2 C20 122.8(2)
C10 N1 N2 103.8(2)
C11 O5 C12 115.7(3)
C32 C27 C28 118.7(3)
C32 C27 C20 121.3(3)
C28 C27 C20 119.9(3)
C22 C21 C26 119.2(3)
C22 C21 C20 123.6(3)
C26 C21 C20 117.2(3)
O3 C9 N2 121.7(2)
O3 C9 C8 130.3(3)
N2 C9 C8 108.0(2)
C27 C32 C31 120.4(3)
C27 C32 H32 119.8
C31 C32 H32 119.8
O2 C20 N2 103.2(2)
O2 C20 C27 107.3(2)
N2 C20 C27 109.2(2)
O2 C20 C21 109.1(2)
N2 C20 C21 112.5(2)
C27 C20 C21 114.8(2)
C15 C14 C19 119.3(3)
C15 C14 C13 122.4(3)
C19 C14 C13 118.3(3)
C25 C26 C21 120.3(3)
C25 C26 H26 119.8
C21 C26 H26 119.8
C14 C15 C16 120.4(3)
C14 C15 H15 119.8
C16 C15 H15 119.8
O2 C13 O3 108.9(2)
O2 C13 C14 109.8(2)
O3 C13 C14 109.4(2)
O2 C13 H13 109.6
O3 C13 H13 109.6
C14 C13 H13 109.6
O4 C11 O5 124.2(3)
O4 C11 C10 124.9(3)
O5 C11 C10 110.8(3)
C21 C22 C23 120.0(3)
C21 C22 H22 120.0
C23 C22 H22 120.0
C27 C28 C29 120.1(3)
C27 C28 H28 120.0
C29 C28 H28 120.0
C18 C19 C14 120.6(3)
C18 C19 H19 119.7
C14 C19 H19 119.7
O1 C7 C8 118.8(3)
O1 C7 C4 120.3(3)
C8 C7 C4 120.8(3)
N1 C10 C8 113.5(2)
N1 C10 C11 116.9(3)
C8 C10 C11 129.3(3)
C17 C18 C19 119.2(3)
C17 C18 H18 120.4
C19 C18 H18 120.4
C30 C31 C32 120.2(3)
C30 C31 H31 119.9
C32 C31 H31 119.9
C9 C8 C10 102.7(2)
C9 C8 C7 129.8(3)
C10 C8 C7 126.4(3)
C24 C23 C22 121.1(4)
C24 C23 H23 119.5
C22 C23 H23 119.5
C3 C4 C5 118.6(4)
C3 C4 C7 122.7(3)
C5 C4 C7 118.5(4)
C31 C30 C29 120.4(3)
C31 C30 H30 119.8
C29 C30 H30 119.8
C6 C5 C4 119.1(6)
C6 C5 H5 120.4
C4 C5 H5 120.4
C16 C17 C18 121.0(3)
C16 C17 Br1 119.8(3)
C18 C17 Br1 119.2(3)
C30 C29 C28 120.1(4)
C30 C29 H29 119.9
C28 C29 H29 119.9
C17 C16 C15 119.4(3)
C17 C16 H16 120.3
C15 C16 H16 120.3
C26 C25 C24 119.7(4)
C26 C25 H25 120.1
C24 C25 H25 120.1
C23 C24 C25 119.7(4)
C23 C24 H24 120.2
C25 C24 H24 120.2
C4 C3 C2 121.8(4)
C4 C3 H3 119.1
C2 C3 H3 119.1
O5 C12 H12A 109.5
O5 C12 H12B 109.5
H12A C12 H12B 109.5
O5 C12 H12C 109.5
H12A C12 H12C 109.5
H12B C12 H12C 109.5
C1 C2 C3 118.0(6)
C1 C2 H2 121.0
C3 C2 H2 121.0
C6 C1 C2 120.6(6)
C6 C1 H1 119.7
C2 C1 H1 119.7
C1 C6 C5 121.9(6)
C1 C6 H6 119.1
C5 C6 H6 119.1

loop_
_geom_bond_atom_site_label_1
_geom_bond_atom_site_label_2
_geom_bond_distance
Br1 C17 1.897(3)
O2 C13 1.409(3)
O2 C20 1.446(3)
O3 C9 1.336(3)
O3 C13 1.441(3)
N2 C9 1.350(4)
N2 N1 1.363(3)
N2 C20 1.468(3)
N1 C10 1.324(4)
O5 C11 1.312(4)
O5 C12 1.457(4)
C27 C32 1.382(4)
C27 C28 1.386(4)
C27 C20 1.511(4)
C21 C22 1.364(4)
C21 C26 1.383(4)
C21 C20 1.518(4)
C9 C8 1.386(4)
O1 C7 1.209(4)
C32 C31 1.382(5)
C32 H32 0.9300
C14 C15 1.365(4)
C14 C19 1.383(4)
C14 C13 1.494(4)
C26 C25 1.382(5)
C26 H26 0.9300
C15 C16 1.389(5)
C15 H15 0.9300
C13 H13 0.9800
C11 O4 1.178(4)
C11 C10 1.501(4)
C22 C23 1.391(5)
C22 H22 0.9300
C28 C29 1.387(5)
C28 H28 0.9300
C19 C18 1.377(4)
C19 H19 0.9300
C7 C8 1.474(4)
C7 C4 1.480(5)
C10 C8 1.413(4)
C18 C17 1.369(5)
C18 H18 0.9300
C31 C30 1.359(5)
C31 H31 0.9300
C23 C24 1.343(6)
C23 H23 0.9300
C4 C3 1.380(6)
C4 C5 1.398(5)
C30 C29 1.361(5)
C30 H30 0.9300
C5 C6 1.366(9)
C5 H5 0.9300
C17 C16 1.364(5)
C29 H29 0.9300
C16 H16 0.9300
C25 C24 1.384(6)
C25 H25 0.9300
C24 H24 0.9300
C3 C2 1.390(6)
C3 H3 0.9300
C12 H12A 0.9600
C12 H12B 0.9600
C12 H12C 0.9600
C2 C1 1.381(9)
C2 H2 0.9300
C1 C6 1.358(9)
C1 H1 0.9300
C6 H6 0.9300
